data_4345578
loop_
_publ_author_name
'Wenz, Jan'
'Kochan, Alexander'
'Wadepohl, Hubert'
'Gade, Lutz H.'

_publ_section_title
;
 A Readily Accessible Chiral NNN Pincer Ligand with a Pyrrole Backbone and
 Its Ni(II) Chemistry: Syntheses, Structural Chemistry, and Bond
 Activations.
;
_journal_issue 6
_journal_name_full 'Inorganic chemistry'
_journal_page_first 3631
_journal_page_last 3643
_journal_paper_doi 10.1021/acs.inorgchem.7b00077
_journal_volume 56
_journal_year 2017
_chemical_absolute_configuration ad
_chemical_formula_moiety 'C22 H34 F N3 Ni O2'
_chemical_formula_sum 'C22 H34 F N3 Ni O2'
_chemical_formula_weight 450.23
_space_group_crystal_system monoclinic
_space_group_IT_number 4
_space_group_name_Hall 'P 2yb'
_space_group_name_H-M_alt 'P 1 21 1'
_symmetry_cell_setting monoclinic
_symmetry_space_group_name_Hall 'P 2yb'
_symmetry_space_group_name_H-M 'P 1 21 1'
_atom_sites_solution_hydrogens mixed
_atom_sites_solution_primary direct
_atom_sites_solution_secondary difmap
_audit_block_code ga_jw14
_audit_creation_date
;
'Fri Jul 17 15:52:23 2015'
;
_audit_creation_method
;
Olex2 1.2
(compiled Dec 12 2016 15:58:59 for OlexSys, GUI svn.r5292)
;
_audit_update_record '15.02.2017 12:32:03 CET UTC+01:00  encif 1.68'
_cell_angle_alpha 90
_cell_angle_beta 111.120(2)
_cell_angle_gamma 90
_cell_formula_units_Z 2
_cell_length_a 9.06821(18)
_cell_length_b 12.8272(2)
_cell_length_c 10.32375(19)
_cell_measurement_reflns_used 18006
_cell_measurement_temperature 120(1)
_cell_measurement_theta_max 31.2770
_cell_measurement_theta_min 3.7120
_cell_volume 1120.19(4)
_computing_cell_refinement
;
CrysAlisPro, Agilent Technologies,
Version 1.171.37.35h (release 09-02-2015 CrysAlis171 .NET)
(compiled Feb  9 2015,16:26:32)
;
_computing_data_collection
;
CrysAlisPro, Agilent Technologies,
Version 1.171.37.35h (release 09-02-2015 CrysAlis171 .NET)
(compiled Feb  9 2015,16:26:32)
;
_computing_data_reduction
;
CrysAlisPro, Agilent Technologies,
Version 1.171.37.35h (release 09-02-2015 CrysAlis171 .NET)
(compiled Feb  9 2015,16:26:32)
;
_computing_molecular_graphics 'Olex2 (Dolomanov et al., 2009)'
_computing_publication_material 'encif (Wadepohl, 2009-17); encifer 1.5.2 (CCDC, 2016)'
_computing_structure_refinement 'ShelXL (Sheldrick, 2015)'
_computing_structure_solution 'SIR2014 (Giacovazzo et al., 2014)'
_diffrn_ambient_environment 'perfluoro polyether oil / N~2~'
_diffrn_ambient_temperature 120(1)
_diffrn_detector 'CCD plate'
_diffrn_detector_area_resol_mean 7.9621
_diffrn_detector_type Eos
_diffrn_measured_fraction_theta_full 0.996
_diffrn_measured_fraction_theta_max 0.981
_diffrn_measurement_details
;
#__ type_ start__ end____ width___ exp.time_
  1 omega    2.00   95.00   0.5000    4.0000
omega____ theta____ kappa____ phi______ frames
    -       26.8662   38.0000   60.0000 186

#__ type_ start__ end____ width___ exp.time_
  2 omega   23.00   49.00   0.5000    4.0000
omega____ theta____ kappa____ phi______ frames
    -       26.8662  -99.0000    0.0000 52

#__ type_ start__ end____ width___ exp.time_
  3 omega  -20.00   69.00   0.5000    4.0000
omega____ theta____ kappa____ phi______ frames
    -       26.8662  -99.0000  -90.0000 178

#__ type_ start__ end____ width___ exp.time_
  4 omega  -45.00   32.00   0.5000    4.0000
omega____ theta____ kappa____ phi______ frames
    -       26.8662  -38.0000    0.0000 154

#__ type_ start__ end____ width___ exp.time_
  5 omega   -3.00   36.00   0.5000    4.0000
omega____ theta____ kappa____ phi______ frames
    -       26.8662   77.0000  -30.0000 78

#__ type_ start__ end____ width___ exp.time_
  6 omega   -3.00   36.00   0.5000    4.0000
omega____ theta____ kappa____ phi______ frames
    -       26.8662   77.0000  120.0000 78

#__ type_ start__ end____ width___ exp.time_
  7 omega  -42.00   44.00   0.5000    4.0000
omega____ theta____ kappa____ phi______ frames
    -       26.8662  -57.0000  150.0000 172

#__ type_ start__ end____ width___ exp.time_
  8 omega   57.00   95.00   0.5000    4.0000
omega____ theta____ kappa____ phi______ frames
    -       26.8662   57.0000   90.0000 76

#__ type_ start__ end____ width___ exp.time_
  9 omega  -42.00   39.00   0.5000    4.0000
omega____ theta____ kappa____ phi______ frames
    -       26.8662  -57.0000  -60.0000 162

#__ type_ start__ end____ width___ exp.time_
 10 omega   -3.00   88.00   0.5000    4.0000
omega____ theta____ kappa____ phi______ frames
    -       26.8662   77.0000 -120.0000 182

#__ type_ start__ end____ width___ exp.time_
 11 omega   22.00   69.00   0.5000    4.0000
omega____ theta____ kappa____ phi______ frames
    -       26.8662  -99.0000   60.0000 94

#__ type_ start__ end____ width___ exp.time_
 12 omega   12.00   94.00   0.5000    4.0000
omega____ theta____ kappa____ phi______ frames
    -       26.8662   57.0000 -180.0000 164

#__ type_ start__ end____ width___ exp.time_
 13 omega    8.00   47.00   0.5000    4.0000
omega____ theta____ kappa____ phi______ frames
    -       26.8662   77.0000   30.0000 78

#__ type_ start__ end____ width___ exp.time_
 14 omega   68.00   95.00   0.5000    4.0000
omega____ theta____ kappa____ phi______ frames
    -       26.8662   57.0000  -60.0000 54

#__ type_ start__ end____ width___ exp.time_
 15 omega  -43.00   55.00   0.5000    4.0000
omega____ theta____ kappa____ phi______ frames
    -       26.8662  -77.0000  120.0000 196

#__ type_ start__ end____ width___ exp.time_
 16 omega  -46.00   52.00   0.5000    4.0000
omega____ theta____ kappa____ phi______ frames
    -       26.8662  -38.0000   60.0000 196

#__ type_ start__ end____ width___ exp.time_
 17 omega  -42.00   48.00   0.5000    4.0000
omega____ theta____ kappa____ phi______ frames
    -       26.8662  -57.0000  -90.0000 180

#__ type_ start__ end____ width___ exp.time_
 18 omega  -20.00   69.00   0.5000    4.0000
omega____ theta____ kappa____ phi______ frames
    -       26.8662  -99.0000 -150.0000 178

#__ type_ start__ end____ width___ exp.time_
 19 omega    1.00   99.00   0.5000    4.0000
omega____ theta____ kappa____ phi______ frames
    -       26.8662   38.0000  150.0000 196

#__ type_ start__ end____ width___ exp.time_
 20 omega   -3.00   97.00   0.5000    4.0000
omega____ theta____ kappa____ phi______ frames
    -       26.8662   77.0000  -60.0000 200

#__ type_ start__ end____ width___ exp.time_
 21 omega  -20.00   69.00   0.5000    4.0000
omega____ theta____ kappa____ phi______ frames
    -       26.8662  -99.0000   60.0000 178

#__ type_ start__ end____ width___ exp.time_
 22 omega   -3.00   97.00   0.5000    4.0000
omega____ theta____ kappa____ phi______ frames
    -       26.8662   77.0000   60.0000 200

#__ type_ start__ end____ width___ exp.time_
 23 omega  -20.00   69.00   0.5000    4.0000
omega____ theta____ kappa____ phi______ frames
    -       26.8662  -99.0000    0.0000 178

#__ type_ start__ end____ width___ exp.time_
 24 omega   -3.00   97.00   0.5000    4.0000
omega____ theta____ kappa____ phi______ frames
    -       26.8662   77.0000 -150.0000 200

#__ type_ start__ end____ width___ exp.time_
 25 omega  -20.00   65.00   0.5000    4.0000
omega____ theta____ kappa____ phi______ frames
    -       26.8662  -99.0000 -180.0000 170

;
_diffrn_measurement_device 'four-circle diffractometer'
_diffrn_measurement_device_type 'Agilent Agilent Agilent SuperNova, Dual, Cu at zero, Eos'
_diffrn_measurement_method '\w scans'
_diffrn_measurement_specimen_support 'polyimid foil'
_diffrn_orient_matrix_UB_11 -0.0442936000
_diffrn_orient_matrix_UB_12 0.0027435000
_diffrn_orient_matrix_UB_13 -0.0722735000
_diffrn_orient_matrix_UB_21 0.0325441000
_diffrn_orient_matrix_UB_22 0.0498772000
_diffrn_orient_matrix_UB_23 -0.0026265000
_diffrn_orient_matrix_UB_31 0.0633200000
_diffrn_orient_matrix_UB_32 -0.0237130000
_diffrn_orient_matrix_UB_33 -0.0140226000
_diffrn_radiation_monochromator mirror
_diffrn_radiation_probe x-ray
_diffrn_radiation_type 'Mo K\a'
_diffrn_radiation_wavelength 0.71073
_diffrn_reflns_av_R_equivalents 0.0686
_diffrn_reflns_av_unetI/netI 0.0450
_diffrn_reflns_Laue_measured_fraction_full 0.996
_diffrn_reflns_Laue_measured_fraction_max 0.981
_diffrn_reflns_limit_h_max 13
_diffrn_reflns_limit_h_min -13
_diffrn_reflns_limit_k_max 19
_diffrn_reflns_limit_k_min -19
_diffrn_reflns_limit_l_max 15
_diffrn_reflns_limit_l_min -15
_diffrn_reflns_number 53453
_diffrn_reflns_point_group_measured_fraction_full 0.997
_diffrn_reflns_point_group_measured_fraction_max 0.962
_diffrn_reflns_theta_full 25.242
_diffrn_reflns_theta_max 32.286
_diffrn_reflns_theta_min 3.735
_diffrn_source 'microfocus X-Ray tube'
_exptl_absorpt_coefficient_mu 0.896
_exptl_absorpt_correction_T_max 0.946
_exptl_absorpt_correction_T_min 0.821
_exptl_absorpt_correction_type gaussian
_exptl_absorpt_process_details
;
CrysAlisPro, Agilent Technologies,
Version 1.171.37.35h (release 09-02-2015 CrysAlis171 .NET)
(compiled Feb  9 2015,16:26:32)
Numerical absorption correction based on gaussian integration over
 a multifaceted crystal model (Busing & Levy, 1957).
Empirical absorption correction using spherical harmonics,
 implemented in SCALE3 ABSPACK scaling algorithm.
;
_exptl_crystal_colour orange
_exptl_crystal_colour_primary orange
_exptl_crystal_density_diffrn 1.335
_exptl_crystal_description block
_exptl_crystal_F_000 480
_exptl_crystal_size_max 0.266
_exptl_crystal_size_mid 0.117
_exptl_crystal_size_min 0.075
_refine_diff_density_max 0.478
_refine_diff_density_min -0.309
_refine_diff_density_rms 0.062
_refine_ls_abs_structure_details
;
 Flack x determined using 3062 quotients [(I+)-(I-)]/[(I+)+(I-)]
 (Parsons, Flack and Wagner, Acta Cryst. B69 (2013) 249-259).
;
_refine_ls_abs_structure_Flack -0.023(5)
_refine_ls_extinction_method none
_refine_ls_goodness_of_fit_ref 1.068
_refine_ls_hydrogen_treatment mixed
_refine_ls_matrix_type full
_refine_ls_number_parameters 308
_refine_ls_number_reflns 7686
_refine_ls_number_restraints 1
_refine_ls_restrained_S_all 1.068
_refine_ls_R_factor_all 0.0384
_refine_ls_R_factor_gt 0.0332
_refine_ls_shift/su_max 0.000
_refine_ls_shift/su_mean 0.000
_refine_ls_structure_factor_coef Fsqd
_refine_ls_weighting_details 'w=1/[\s^2^(Fo^2^)+(0.0311P)^2^+0.0406P] where P=(Fo^2^+2Fc^2^)/3'
_refine_ls_weighting_scheme calc
_refine_ls_wR_factor_gt 0.0682
_refine_ls_wR_factor_ref 0.0710
_reflns_Friedel_coverage 0.888
_reflns_Friedel_fraction_full 0.997
_reflns_Friedel_fraction_max 0.942
_reflns_number_gt 7122
_reflns_number_total 7686
_reflns_threshold_expression 'I > 2\s(I)'
_cod_data_source_file ic7b00077_si_002.cif
_cod_data_source_block ga_jw14
_cod_database_code 4345578
_audit_block_refno 2487
_audit_block_usercomment 'jw252 block orange'
_chemical_oxdiff_formula 'C22 H34 F1 Ni1 N3 O2'
_chemical_oxdiff_usercomment 'jw252 block orange'
_shelx_space_group_comment
;
The symmetry employed for this shelxl refinement is uniquely defined
by the following loop, which should always be used as a source of
symmetry information in preference to the above space-group names.
They are only intended as comments.
;
_shelx_estimated_absorpt_t_max 0.916
_shelx_estimated_absorpt_t_min 0.916
_reflns_odcompleteness_completeness 99.67
_reflns_odcompleteness_iscentric 1
_reflns_odcompleteness_theta 26.32
_shelxl_version_number 2016/6
_olex2_refinement_description
;
1. Fixed Uiso
 At 1.2 times of:
  All C(H) groups, All C(H,H) groups
 At 1.5 times of:
  All C(H,H,H) groups
2.a Idealised Me refined as rotating group with stretchable bonds:
 C14(H14A,H14B,H14C), C15(H15A,H15B,H15C), C17(H17A,H17B,H17C), C18(H18A,H18B,
 H18C), C19(H19A,H19B,H19C), C20(H20A,H20B,H20C), C21(H21A,H21B,H21C), C22(H22A,
 H22B,H22C)
;
_olex2_submission_special_instructions 'No special instructions were received'
_cell_oxdiff_length_a 9.0699(3)
_cell_oxdiff_length_b 12.8275(3)
_cell_oxdiff_length_c 10.3232(3)
_cell_oxdiff_angle_alpha 90.048(2)
_cell_oxdiff_angle_beta 111.142(3)
_cell_oxdiff_angle_gamma 89.985(2)
_cell_oxdiff_volume 1120.19(6)
_cell_oxdiff_measurement_reflns_used 18006

loop_
_symmetry_equiv_pos_as_xyz
'x, y, z'
'-x, y+1/2, -z'

loop_
_atom_site_label
_atom_site_type_symbol
_atom_site_fract_x
_atom_site_fract_y
_atom_site_fract_z
_atom_site_U_iso_or_equiv
_atom_site_adp_type
_atom_site_occupancy
_atom_site_site_symmetry_order
_atom_site_calc_flag
_atom_site_refinement_flags_posn
Ni Ni 0.46755(3) 0.02680(2) 0.18783(2) 0.01281(7) Uani 1 1 d .
F1 F 0.50282(17) -0.11015(11) 0.23439(15) 0.0193(3) Uani 1 1 d .
O1 O 0.20638(19) -0.00632(12) -0.22066(16) 0.0182(3) Uani 1 1 d .
O2 O 0.7341(2) 0.15124(16) 0.55954(18) 0.0248(4) Uani 1 1 d .
N1 N 0.3285(2) -0.01132(14) 0.00964(19) 0.0136(3) Uani 1 1 d .
N2 N 0.4318(2) 0.16740(15) 0.1433(2) 0.0140(3) Uani 1 1 d .
N3 N 0.6147(2) 0.06139(15) 0.36440(19) 0.0170(4) Uani 1 1 d .
C1 C 0.2482(3) -0.11412(17) -0.0234(2) 0.0151(4) Uani 1 1 d .
H1 H 0.328(3) -0.169(2) 0.008(3) 0.018 Uiso 1 1 d R
C2 C 0.1814(3) -0.11341(18) -0.1831(2) 0.0188(4) Uani 1 1 d .
H2A H 0.240(4) -0.159(3) -0.224(3) 0.023 Uiso 1 1 d R
H2B H 0.066(4) -0.125(2) -0.229(3) 0.023 Uiso 1 1 d R
C3 C 0.2973(2) 0.04089(18) -0.1026(2) 0.0142(4) Uani 1 1 d .
C4 C 0.3580(2) 0.14817(17) -0.1173(2) 0.0137(4) Uani 1 1 d .
C5 C 0.3851(2) 0.21141(17) 0.0128(2) 0.0138(4) Uani 1 1 d .
C6 C 0.3768(3) 0.31891(18) 0.0236(2) 0.0178(4) Uani 1 1 d .
H6 H 0.350(3) 0.370(2) -0.050(3) 0.021 Uiso 1 1 d R
C7 C 0.4198(3) 0.34203(19) 0.1665(3) 0.0187(4) Uani 1 1 d .
H7 H 0.424(4) 0.403(3) 0.207(3) 0.022 Uiso 1 1 d R
C8 C 0.4523(2) 0.24784(18) 0.2371(2) 0.0152(4) Uani 1 1 d .
C9 C 0.4934(3) 0.2288(2) 0.3909(2) 0.0188(4) Uani 1 1 d .
C10 C 0.6158(3) 0.1431(2) 0.4354(2) 0.0185(4) Uani 1 1 d .
C11 C 0.8223(3) 0.0535(2) 0.5791(3) 0.0265(6) Uani 1 1 d .
H11A H 0.808(3) 0.020(3) 0.650(3) 0.032 Uiso 1 1 d R
H11B H 0.931(4) 0.074(2) 0.610(3) 0.032 Uiso 1 1 d R
C12 C 0.7595(3) -0.00081(19) 0.4373(2) 0.0192(5) Uani 1 1 d .
H12 H 0.735(3) -0.066(2) 0.448(3) 0.023 Uiso 1 1 d R
C13 C 0.8694(3) 0.00035(18) 0.3530(2) 0.0195(5) Uani 1 1 d .
H13 H 0.812(3) -0.036(2) 0.263(3) 0.023 Uiso 1 1 d R
C14 C 0.9134(3) 0.1108(2) 0.3242(3) 0.0296(6) Uani 1 1 d .
H14A H 0.8170(19) 0.1513(10) 0.279(2) 0.044 Uiso 1 1 calc GR
H14B H 0.975(3) 0.1075(3) 0.263(2) 0.044 Uiso 1 1 calc GR
H14C H 0.976(3) 0.1444(9) 0.4119(17) 0.044 Uiso 1 1 calc GR
C15 C 1.0157(3) -0.0666(2) 0.4234(3) 0.0292(6) Uani 1 1 d .
H15A H 1.0868(18) -0.0308(11) 0.513(2) 0.044 Uiso 1 1 calc GR
H15B H 1.0768(18) -0.0757(14) 0.3576(15) 0.044 Uiso 1 1 calc GR
H15C H 0.9818(7) -0.1383(15) 0.447(2) 0.044 Uiso 1 1 calc GR
C16 C 0.1255(3) -0.12644(19) 0.0470(3) 0.0204(5) Uani 1 1 d .
H16 H 0.193(4) -0.125(2) 0.148(3) 0.024 Uiso 1 1 d R
C17 C 0.0483(3) -0.2343(2) 0.0142(3) 0.0298(6) Uani 1 1 d .
H17A H -0.013(2) -0.2399(6) -0.0878(19) 0.045 Uiso 1 1 calc GR
H17B H -0.025(2) -0.2442(7) 0.0662(19) 0.045 Uiso 1 1 calc GR
H17C H 0.1321(15) -0.2893(10) 0.043(2) 0.045 Uiso 1 1 calc GR
C18 C 0.0027(3) -0.0393(2) 0.0088(3) 0.0301(6) Uani 1 1 d .
H18A H 0.0555(10) 0.0276(13) 0.036(2) 0.045 Uiso 1 1 calc GR
H18B H -0.070(2) -0.0499(10) 0.057(2) 0.045 Uiso 1 1 calc GR
H18C H -0.056(2) -0.0401(11) -0.0909(19) 0.045 Uiso 1 1 calc GR
C19 C 0.5145(3) 0.13168(19) -0.1444(3) 0.0184(4) Uani 1 1 d .
H19A H 0.5944(15) 0.0968(15) -0.0616(16) 0.028 Uiso 1 1 calc GR
H19B H 0.5565(15) 0.2010(12) -0.160(2) 0.028 Uiso 1 1 calc GR
H19C H 0.4935(6) 0.0865(14) -0.2286(19) 0.028 Uiso 1 1 calc GR
C20 C 0.2394(3) 0.20414(19) -0.2449(2) 0.0189(4) Uani 1 1 d .
H20A H 0.2217(17) 0.1620(10) -0.3275(15) 0.028 Uiso 1 1 calc GR
H20B H 0.2820(12) 0.2716(13) -0.2565(11) 0.028 Uiso 1 1 calc GR
H20C H 0.1397(19) 0.2140(13) -0.2310(9) 0.028 Uiso 1 1 calc GR
C21 C 0.3469(3) 0.1888(3) 0.4195(3) 0.0286(6) Uani 1 1 d .
H21A H 0.2615(19) 0.2421(13) 0.389(2) 0.043 Uiso 1 1 calc GR
H21B H 0.3761(9) 0.1758(17) 0.521(2) 0.043 Uiso 1 1 calc GR
H21C H 0.3088(18) 0.1228(16) 0.368(2) 0.043 Uiso 1 1 calc GR
C22 C 0.5555(3) 0.3288(2) 0.4746(3) 0.0288(6) Uani 1 1 d .
H22A H 0.653(2) 0.3504(11) 0.4630(18) 0.043 Uiso 1 1 calc GR
H22B H 0.576(2) 0.3156(6) 0.573(2) 0.043 Uiso 1 1 calc GR
H22C H 0.4766(19) 0.3839(12) 0.4413(16) 0.043 Uiso 1 1 calc GR

loop_
_atom_site_aniso_label
_atom_site_aniso_U_11
_atom_site_aniso_U_22
_atom_site_aniso_U_33
_atom_site_aniso_U_23
_atom_site_aniso_U_13
_atom_site_aniso_U_12
Ni 0.01236(11) 0.01468(11) 0.00989(11) 0.00044(12) 0.00218(8) -0.00058(11)
F1 0.0228(7) 0.0169(7) 0.0155(7) 0.0037(6) 0.0035(6) 0.0013(5)
O1 0.0208(8) 0.0177(7) 0.0120(7) -0.0015(6) 0.0011(6) -0.0054(6)
O2 0.0203(8) 0.0352(10) 0.0135(8) -0.0062(7) -0.0005(7) 0.0027(7)
N1 0.0125(8) 0.0137(8) 0.0136(8) -0.0006(7) 0.0035(7) -0.0014(6)
N2 0.0134(8) 0.0155(9) 0.0128(9) -0.0020(7) 0.0041(7) -0.0014(7)
N3 0.0145(8) 0.0228(9) 0.0116(8) 0.0008(7) 0.0022(7) -0.0006(7)
C1 0.0140(9) 0.0137(9) 0.0169(10) -0.0009(8) 0.0046(8) -0.0033(8)
C2 0.0216(11) 0.0164(10) 0.0172(11) -0.0023(9) 0.0054(9) -0.0065(9)
C3 0.0113(8) 0.0176(12) 0.0127(8) -0.0025(8) 0.0031(6) -0.0007(8)
C4 0.0146(9) 0.0145(9) 0.0117(9) 0.0014(7) 0.0044(7) -0.0011(7)
C5 0.0127(9) 0.0159(10) 0.0129(9) 0.0001(8) 0.0048(8) 0.0007(8)
C6 0.0180(10) 0.0158(10) 0.0196(11) 0.0007(9) 0.0069(9) -0.0005(8)
C7 0.0216(10) 0.0147(10) 0.0214(11) -0.0056(9) 0.0098(9) -0.0003(8)
C8 0.0130(9) 0.0183(10) 0.0149(10) -0.0038(8) 0.0057(8) -0.0019(8)
C9 0.0158(10) 0.0269(12) 0.0144(10) -0.0038(9) 0.0065(8) 0.0003(8)
C10 0.0152(10) 0.0281(12) 0.0114(10) -0.0007(9) 0.0037(8) -0.0006(9)
C11 0.0225(11) 0.0383(16) 0.0138(10) 0.0006(9) 0.0007(9) 0.0040(10)
C12 0.0162(9) 0.0235(12) 0.0144(10) 0.0026(8) 0.0014(8) 0.0006(8)
C13 0.0161(10) 0.0232(13) 0.0166(10) -0.0014(8) 0.0027(8) 0.0016(8)
C14 0.0236(12) 0.0316(14) 0.0366(16) 0.0000(12) 0.0145(12) -0.0048(10)
C15 0.0193(12) 0.0379(15) 0.0240(13) -0.0046(11) 0.0001(10) 0.0086(11)
C16 0.0194(10) 0.0208(11) 0.0229(12) 0.0006(9) 0.0099(9) -0.0028(9)
C17 0.0257(12) 0.0232(13) 0.0445(17) 0.0006(12) 0.0175(13) -0.0065(11)
C18 0.0240(12) 0.0286(13) 0.0425(16) -0.0034(12) 0.0177(12) 0.0007(11)
C19 0.0184(10) 0.0189(11) 0.0201(11) -0.0010(9) 0.0098(9) -0.0017(9)
C20 0.0222(11) 0.0187(11) 0.0130(10) 0.0028(8) 0.0031(9) 0.0009(9)
C21 0.0215(12) 0.0452(17) 0.0226(12) 0.0026(12) 0.0122(10) 0.0036(11)
C22 0.0299(13) 0.0334(14) 0.0212(13) -0.0120(11) 0.0069(10) 0.0009(11)

loop_
_atom_type_symbol
_atom_type_description
_atom_type_scat_dispersion_real
_atom_type_scat_dispersion_imag
_atom_type_scat_source
C C 0.0033 0.0016 'International Tables Vol C Tables 4.2.6.8 and 6.1.1.4'
H H 0.0000 0.0000 'International Tables Vol C Tables 4.2.6.8 and 6.1.1.4'
F F 0.0171 0.0103 'International Tables Vol C Tables 4.2.6.8 and 6.1.1.4'
N N 0.0061 0.0033 'International Tables Vol C Tables 4.2.6.8 and 6.1.1.4'
Ni Ni 0.3393 1.1124 'International Tables Vol C Tables 4.2.6.8 and 6.1.1.4'
O O 0.0106 0.0060 'International Tables Vol C Tables 4.2.6.8 and 6.1.1.4'

loop_
_exptl_crystal_face_index_h
_exptl_crystal_face_index_k
_exptl_crystal_face_index_l
_exptl_crystal_face_perp_dist
_exptl_oxdiff_crystal_face_indexfrac_h
_exptl_oxdiff_crystal_face_indexfrac_k
_exptl_oxdiff_crystal_face_indexfrac_l
_exptl_oxdiff_crystal_face_x
_exptl_oxdiff_crystal_face_y
_exptl_oxdiff_crystal_face_z
-8 14 5 0.0605 -8.0037 14.0080 5.0047 0.0312 0.4251 -0.9091
-3 -7 13 0.0779 -3.0052 -7.0094 13.0074 -0.8262 -0.4816 -0.2065
-1 8 -12 0.0778 -0.9970 8.0108 -12.0073 0.9340 0.3986 -0.0847
-6 9 -7 0.0531 -6.0006 9.0107 -7.0046 0.7968 0.2725 -0.4954
-11 8 1 0.0819 -11.0051 8.0078 0.9998 0.4372 0.0386 -0.9008
-10 -5 -2 0.1088 -10.0054 -4.9981 -2.0049 0.5744 -0.5696 -0.4869
-3 -17 -2 0.1063 -3.0030 -17.0072 -2.0058 0.2313 -0.9407 0.2413
7 -14 -6 0.0456 7.0034 -14.0071 -6.0057 0.0854 -0.4549 0.8598
-4 -12 10 0.1072 -4.0056 -12.0102 10.0039 -0.5785 -0.7557 -0.1091
7 -14 0 0.0397 7.0021 -14.0102 -0.0013 -0.3485 -0.4709 0.7756
9 -13 -2 0.0397 9.0037 -13.0094 -2.0021 -0.2898 -0.3506 0.9067
3 -3 12 0.0257 2.9986 -3.0088 12.0089 -1.0090 -0.0840 0.0928
-3 3 -12 0.0491 -2.9986 3.0088 -12.0089 1.0090 0.0840 -0.0928
-12 4 8 0.1044 -12.0076 4.0024 8.0039 -0.0356 -0.2122 -0.9675
-3 -18 3 0.1096 -3.0043 -18.0103 2.9977 -0.1330 -1.0039 0.1948
-11 -9 4 0.1364 -11.0077 -9.0030 3.9985 0.1739 -0.8178 -0.5396
10 11 -6 0.1246 10.0078 11.0055 -5.9997 0.0205 0.8904 0.4569
-7 5 -8 0.0561 -7.0014 5.0093 -8.0064 0.9025 0.0430 -0.4498

loop_
_geom_angle_atom_site_label_1
_geom_angle_atom_site_label_2
_geom_angle_atom_site_label_3
_geom_angle
F1 Ni N1 89.97(7)
F1 Ni N2 179.03(8)
F1 Ni N3 88.62(8)
N1 Ni N3 177.16(9)
N2 Ni N1 90.83(8)
N2 Ni N3 90.60(8)
C3 O1 C2 106.56(17)
C10 O2 C11 105.90(19)
C1 N1 Ni 123.73(14)
C3 N1 Ni 126.98(15)
C3 N1 C1 109.07(18)
C5 N2 Ni 127.10(15)
C5 N2 C8 107.18(19)
C8 N2 Ni 125.69(16)
C10 N3 Ni 127.23(16)
C10 N3 C12 109.08(19)
C12 N3 Ni 123.47(15)
N1 C1 H1 108.5(17)
N1 C1 C2 102.22(17)
N1 C1 C16 111.14(18)
C2 C1 H1 108.7(17)
C2 C1 C16 115.72(19)
C16 C1 H1 110.2(17)
O1 C2 C1 104.49(17)
O1 C2 H2A 106.8(19)
O1 C2 H2B 104.8(17)
C1 C2 H2A 113.1(19)
C1 C2 H2B 116.6(17)
H2A C2 H2B 110(3)
O1 C3 C4 116.51(18)
N1 C3 O1 116.7(2)
N1 C3 C4 126.75(19)
C3 C4 C5 110.40(17)
C3 C4 C19 106.44(18)
C3 C4 C20 110.00(18)
C5 C4 C19 111.45(17)
C5 C4 C20 110.40(18)
C20 C4 C19 108.05(18)
N2 C5 C4 122.86(19)
N2 C5 C6 109.6(2)
C6 C5 C4 127.5(2)
C5 C6 H6 127.7(18)
C5 C6 C7 106.8(2)
C7 C6 H6 125.4(18)
C6 C7 H7 129(2)
C8 C7 C6 107.0(2)
C8 C7 H7 124(2)
N2 C8 C7 109.5(2)
N2 C8 C9 122.3(2)
C7 C8 C9 128.1(2)
C8 C9 C21 110.48(19)
C8 C9 C22 110.9(2)
C10 C9 C8 108.19(18)
C10 C9 C21 106.8(2)
C10 C9 C22 110.9(2)
C22 C9 C21 109.6(2)
O2 C10 C9 118.6(2)
N3 C10 O2 116.6(2)
N3 C10 C9 124.7(2)
O2 C11 H11A 107(2)
O2 C11 H11B 104.9(18)
O2 C11 C12 105.15(19)
H11A C11 H11B 107(3)
C12 C11 H11A 116(2)
C12 C11 H11B 115(2)
N3 C12 C11 101.27(19)
N3 C12 H12 111(2)
N3 C12 C13 109.95(18)
C11 C12 H12 109(2)
C11 C12 C13 116.2(2)
C13 C12 H12 109(2)
C12 C13 H13 107.2(17)
C14 C13 C12 112.7(2)
C14 C13 H13 109.3(18)
C15 C13 C12 110.7(2)
C15 C13 H13 104.7(17)
C15 C13 C14 111.7(2)
C13 C14 H14A 109.5
C13 C14 H14B 109.5
C13 C14 H14C 109.5
H14A C14 H14B 109.5
H14A C14 H14C 109.5
H14B C14 H14C 109.5
C13 C15 H15A 109.5
C13 C15 H15B 109.5
C13 C15 H15C 109.5
H15A C15 H15B 109.5
H15A C15 H15C 109.5
H15B C15 H15C 109.5
C1 C16 H16 102.2(17)
C17 C16 C1 109.7(2)
C17 C16 H16 108.2(18)
C18 C16 C1 112.8(2)
C18 C16 H16 111.7(18)
C18 C16 C17 111.8(2)
C16 C17 H17A 109.5
C16 C17 H17B 109.5
C16 C17 H17C 109.5
H17A C17 H17B 109.5
H17A C17 H17C 109.5
H17B C17 H17C 109.5
C16 C18 H18A 109.5
C16 C18 H18B 109.5
C16 C18 H18C 109.5
H18A C18 H18B 109.5
H18A C18 H18C 109.5
H18B C18 H18C 109.5
C4 C19 H19A 109.5
C4 C19 H19B 109.5
C4 C19 H19C 109.5
H19A C19 H19B 109.5
H19A C19 H19C 109.5
H19B C19 H19C 109.5
C4 C20 H20A 109.5
C4 C20 H20B 109.5
C4 C20 H20C 109.5
H20A C20 H20B 109.5
H20A C20 H20C 109.5
H20B C20 H20C 109.5
C9 C21 H21A 109.5
C9 C21 H21B 109.5
C9 C21 H21C 109.5
H21A C21 H21B 109.5
H21A C21 H21C 109.5
H21B C21 H21C 109.5
C9 C22 H22A 109.5
C9 C22 H22B 109.5
C9 C22 H22C 109.5
H22A C22 H22B 109.5
H22A C22 H22C 109.5
H22B C22 H22C 109.5

loop_
_geom_bond_atom_site_label_1
_geom_bond_atom_site_label_2
_geom_bond_distance
Ni F1 1.8190(14)
Ni N1 1.8818(18)
Ni N2 1.8605(19)
Ni N3 1.8836(19)
O1 C2 1.467(3)
O1 C3 1.344(3)
O2 C10 1.347(3)
O2 C11 1.461(3)
N1 C1 1.486(3)
N1 C3 1.279(3)
N2 C5 1.379(3)
N2 C8 1.381(3)
N3 C10 1.277(3)
N3 C12 1.488(3)
C1 H1 0.98(3)
C1 C2 1.539(3)
C1 C16 1.541(3)
C2 H2A 0.99(3)
C2 H2B 1.00(3)
C3 C4 1.510(3)
C4 C5 1.511(3)
C4 C19 1.556(3)
C4 C20 1.545(3)
C5 C6 1.388(3)
C6 H6 0.96(3)
C6 C7 1.416(3)
C7 H7 0.88(3)
C7 C8 1.386(3)
C8 C9 1.515(3)
C9 C10 1.511(3)
C9 C21 1.549(3)
C9 C22 1.536(4)
C11 H11A 0.89(3)
C11 H11B 0.96(3)
C11 C12 1.534(3)
C12 H12 0.88(3)
C12 C13 1.541(3)
C13 H13 1.00(3)
C13 C14 1.531(4)
C13 C15 1.527(3)
C14 H14A 0.979(19)
C14 H14B 0.979(19)
C14 H14C 0.979(19)
C15 H15A 1.026(19)
C15 H15B 1.026(18)
C15 H15C 1.026(19)
C16 H16 1.00(3)
C16 C17 1.533(3)
C16 C18 1.526(4)
C17 H17A 1.000(18)
C17 H17B 1.000(18)
C17 H17C 1.000(18)
C18 H18A 0.973(18)
C18 H18B 0.973(18)
C18 H18C 0.973(18)
C19 H19A 1.004(17)
C19 H19B 1.004(17)
C19 H19C 1.004(17)
C20 H20A 0.973(17)
C20 H20B 0.973(17)
C20 H20C 0.973(17)
C21 H21A 0.995(19)
C21 H21B 0.995(19)
C21 H21C 0.995(19)
C22 H22A 0.976(19)
C22 H22B 0.976(19)
C22 H22C 0.976(19)

loop_
_geom_torsion_atom_site_label_1
_geom_torsion_atom_site_label_2
_geom_torsion_atom_site_label_3
_geom_torsion_atom_site_label_4
_geom_torsion
Ni N1 C1 C2 -168.03(15)
Ni N1 C1 C16 67.9(2)
Ni N1 C3 O1 173.41(14)
Ni N1 C3 C4 -3.5(3)
Ni N2 C5 C4 -1.1(3)
Ni N2 C5 C6 -177.90(15)
Ni N2 C8 C7 177.88(16)
Ni N2 C8 C9 -5.9(3)
Ni N3 C10 O2 -179.69(16)
Ni N3 C10 C9 1.5(3)
Ni N3 C12 C11 -173.51(16)
Ni N3 C12 C13 63.0(2)
F1 Ni N1 C1 21.95(16)
F1 Ni N1 C3 -152.11(19)
F1 Ni N3 C10 -150.3(2)
F1 Ni N3 C12 35.71(17)
O1 C3 C4 C5 152.21(18)
O1 C3 C4 C19 -86.7(2)
O1 C3 C4 C20 30.1(2)
O2 C11 C12 N3 -13.6(2)
O2 C11 C12 C13 105.5(2)
N1 Ni N2 C5 -25.60(18)
N1 Ni N2 C8 156.48(18)
N1 C1 C2 O1 -9.5(2)
N1 C1 C16 C17 -178.4(2)
N1 C1 C16 C18 56.2(3)
N1 C3 C4 C5 -30.8(3)
N1 C3 C4 C19 90.3(2)
N1 C3 C4 C20 -152.9(2)
N2 Ni N1 C1 -157.51(17)
N2 Ni N1 C3 28.43(19)
N2 Ni N3 C10 29.1(2)
N2 Ni N3 C12 -144.86(18)
N2 C5 C6 C7 -0.2(3)
N2 C8 C9 C10 41.8(3)
N2 C8 C9 C21 -74.7(3)
N2 C8 C9 C22 163.6(2)
N3 Ni N2 C5 151.95(19)
N3 Ni N2 C8 -25.97(18)
N3 C12 C13 C14 56.2(3)
N3 C12 C13 C15 -177.8(2)
C1 N1 C3 O1 -1.4(3)
C1 N1 C3 C4 -178.32(19)
C2 O1 C3 N1 -5.3(3)
C2 O1 C3 C4 171.98(18)
C2 C1 C16 C17 65.6(3)
C2 C1 C16 C18 -59.8(3)
C3 O1 C2 C1 9.1(2)
C3 N1 C1 C2 7.0(2)
C3 N1 C1 C16 -117.1(2)
C3 C4 C5 N2 32.3(3)
C3 C4 C5 C6 -151.4(2)
C4 C5 C6 C7 -176.8(2)
C5 N2 C8 C7 -0.4(2)
C5 N2 C8 C9 175.89(19)
C5 C6 C7 C8 -0.1(3)
C6 C7 C8 N2 0.3(3)
C6 C7 C8 C9 -175.7(2)
C7 C8 C9 C10 -142.7(2)
C7 C8 C9 C21 100.8(3)
C7 C8 C9 C22 -20.9(3)
C8 N2 C5 C4 177.17(18)
C8 N2 C5 C6 0.3(2)
C8 C9 C10 O2 140.8(2)
C8 C9 C10 N3 -40.4(3)
C10 O2 C11 C12 11.5(3)
C10 N3 C12 C11 11.6(2)
C10 N3 C12 C13 -111.9(2)
C11 O2 C10 N3 -4.5(3)
C11 O2 C10 C9 174.4(2)
C11 C12 C13 C14 -58.0(3)
C11 C12 C13 C15 68.0(3)
C12 N3 C10 O2 -5.0(3)
C12 N3 C10 C9 176.2(2)
C16 C1 C2 O1 111.4(2)
C19 C4 C5 N2 -85.8(2)
C19 C4 C5 C6 90.5(3)
C20 C4 C5 N2 154.1(2)
C20 C4 C5 C6 -29.6(3)
C21 C9 C10 O2 -100.3(2)
C21 C9 C10 N3 78.5(3)
C22 C9 C10 O2 19.0(3)
C22 C9 C10 N3 -162.2(2)
